data_2012615
loop_
_publ_author_name
'Freire, Eleonora'
'Baggio, Sergio'
'Mu\~noz, Juan Carlos'
'Baggio, Ricardo'

_publ_section_title
;
 Two nickel complexes stabilized by nitrate counter-ions
;
_journal_issue 4
_journal_name_full 'Acta Crystallographica Section C'
_journal_page_first m221
_journal_page_last m224
_journal_paper_doi 10.1107/S0108270102002834
_journal_volume 58
_journal_year 2002
_chemical_formula_iupac '[Ni1 (C18 H12 N6) (H2 O1)3] (N1 O3)2, 3H2 O1'
_chemical_formula_moiety 'C18 H18 N6 Ni O3 2+, 2N O3 1-, 3H2 O'
_chemical_formula_sum 'C18 H24 N8 Ni O12'
_chemical_formula_weight 603.16
_chemical_name_systematic
;
Triaqua-(2,4,6-tris(2-Pyridyl)-1,3,5-triazine-N,N',N")nickel(II),
dinitrate, trihydrate
;
_space_group_IT_number 9
_symmetry_cell_setting monoclinic
_symmetry_space_group_name_Hall 'C -2yc'
_symmetry_space_group_name_H-M 'C 1 c 1'
_atom_sites_solution_hydrogens geom
_atom_sites_solution_primary direct
_atom_sites_solution_secondary difmap
_audit_creation_method SHELXL-97
_cell_angle_alpha 90.00
_cell_angle_beta 100.06(3)
_cell_angle_gamma 90.00
_cell_formula_units_Z 4
_cell_length_a 12.328(2)
_cell_length_b 14.851(3)
_cell_length_c 14.124(3)
_cell_measurement_reflns_used 7432
_cell_measurement_temperature 298(2)
_cell_measurement_theta_max 28.09
_cell_measurement_theta_min 2.17
_cell_volume 2546.1(9)
_computing_cell_refinement 'SAINT-NT (Bruker, 2000)'
_computing_data_collection 'SMART-NT (Bruker, 2001)'
_computing_data_reduction SAINT-NT
_computing_molecular_graphics 'XP in SHELXTL/PC (Sheldrick, 1994)'
_computing_publication_material 'SHELXL97 (Sheldrick, 1997)'
_computing_structure_refinement 'SHELXL97 (Sheldrick, 1997)'
_computing_structure_solution 'SHELXS97 (Sheldrick, 1997)'
_diffrn_ambient_temperature 298(2)
_diffrn_measured_fraction_theta_max 0.712
_diffrn_measurement_device_type 'Bruker CCD area-detector'
_diffrn_measurement_method '\f and \w'
_diffrn_radiation_monochromator graphite
_diffrn_radiation_source 'fine-focus sealed tube'
_diffrn_radiation_type MoK\a
_diffrn_radiation_wavelength 0.71073
_diffrn_reflns_av_R_equivalents 0.027
_diffrn_reflns_av_sigmaI/netI 0.034
_diffrn_reflns_limit_h_max 15
_diffrn_reflns_limit_h_min -8
_diffrn_reflns_limit_k_max 18
_diffrn_reflns_limit_k_min -18
_diffrn_reflns_limit_l_max 17
_diffrn_reflns_limit_l_min -17
_diffrn_reflns_number 7312
_diffrn_reflns_theta_full 26.98
_diffrn_reflns_theta_max 26.98
_diffrn_reflns_theta_min 2.17
_exptl_absorpt_coefficient_mu 0.839
_exptl_absorpt_correction_T_max 0.83
_exptl_absorpt_correction_T_min 0.76
_exptl_absorpt_correction_type 'empirical from intensities'
_exptl_absorpt_process_details 'SADABS in SAINT_NT (Bruker, 2000)'
_exptl_crystal_colour green
_exptl_crystal_density_diffrn 1.574
_exptl_crystal_density_method 'not measured'
_exptl_crystal_description blocks
_exptl_crystal_F_000 1248
_exptl_crystal_size_max 0.38
_exptl_crystal_size_mid 0.26
_exptl_crystal_size_min 0.18
_refine_diff_density_max 0.540
_refine_diff_density_min -0.304
_refine_ls_abs_structure_details 'Flack (1983)'
_refine_ls_abs_structure_Flack 0.087(16)
_refine_ls_extinction_method none
_refine_ls_goodness_of_fit_ref 0.924
_refine_ls_hydrogen_treatment mixed
_refine_ls_matrix_type full
_refine_ls_number_parameters 402
_refine_ls_number_reflns 3955
_refine_ls_number_restraints 21
_refine_ls_restrained_S_all 0.923
_refine_ls_R_factor_all 0.041
_refine_ls_R_factor_gt 0.037
_refine_ls_shift/su_max 0.008
_refine_ls_shift/su_mean 0.002
_refine_ls_structure_factor_coef Fsqd
_refine_ls_weighting_details 'calc w = 1/[\s^2^(Fo^2^)+(0.0747P)^2^] where P  = (Fo^2^+2Fc^2^)/3'
_refine_ls_weighting_scheme calc
_refine_ls_wR_factor_gt 0.089
_refine_ls_wR_factor_ref 0.092
_reflns_number_gt 3550
_reflns_number_total 3955
_reflns_threshold_expression >2sigma(I)
_cod_data_source_file bk1640.cif
_cod_data_source_block II
_cod_depositor_comments
;
The following automatic conversions were performed:
'_geom_bond_publ_flag' value 'Y' changed to 'y' according to
'/home/saulius/struct/CIF-dictionaries/cif_core.dic' dictionary named
'cif_core.dic' version 2.4.1 from 2010-06-29 (6 times).

Automatic conversion script
Id: cif_fix_enum 1527 2010-12-29 10:47:43Z saulius 

The following automatic conversions were performed:

'_geom_bond_publ_flag' value 'Y' changed to 'y' according to
/home/saulius/struct/CIF-dictionaries/cif_core.dic dictionary named
'cif_core.dic' version 2.4.1 from 2010-06-29 (6
times).

'_geom_angle_publ_flag' value 'Y' changed to 'y' according
to /home/saulius/struct/CIF-dictionaries/cif_core.dic dictionary
named 'cif_core.dic' version 2.4.1 from 2010-06-29 (15 times).

Automatic conversion script
Id: cif_fix_values 1715 2011-07-08 13:25:40Z adriana 
;
_cod_original_cell_volume 2546.0(8)
_cod_original_sg_symbol_H-M 'C c'
_cod_database_code 2012615

loop_
_symmetry_equiv_pos_as_xyz
'x, y, z'
'x, -y, z+1/2'
'x+1/2, y+1/2, z'
'x+1/2, -y+1/2, z+1/2'

loop_
_atom_site_label
_atom_site_fract_x
_atom_site_fract_y
_atom_site_fract_z
_atom_site_U_iso_or_equiv
_atom_site_adp_type
_atom_site_calc_flag
_atom_site_refinement_flags
_atom_site_occupancy
_atom_site_disorder_assembly
_atom_site_disorder_group
_atom_site_type_symbol
Ni1 0.21167(7) 0.77296(2) 0.25179(6) 0.03233(11) Uani d . 1 . . Ni
O1W 0.2663(4) 0.7798(2) 0.1201(3) 0.0470(9) Uani d D 1 . . O
H1WA 0.290(3) 0.7272(11) 0.101(2) 0.023(9) Uiso d D 1 . . H
H1WB 0.304(3) 0.8249(15) 0.098(3) 0.045(13) Uiso d D 1 . . H
O2W 0.1609(3) 0.77046(19) 0.3837(2) 0.0412(8) Uani d D 1 . . O
H2WA 0.157(6) 0.7139(18) 0.405(5) 0.13(3) Uiso d D 1 . . H
H2WB 0.100(3) 0.802(3) 0.388(4) 0.083(19) Uiso d D 1 . . H
O3W 0.2097(4) 0.90789(13) 0.2570(3) 0.0542(7) Uani d D 1 . . O
H3WA 0.184(3) 0.942(2) 0.2053(16) 0.035(10) Uiso d D 1 . . H
H3WB 0.197(6) 0.933(3) 0.3119(16) 0.15(3) Uiso d D 1 . . H
N1 0.0489(4) 0.7416(2) 0.1766(3) 0.0341(9) Uani d . 1 . . N
N2 0.2145(4) 0.64052(14) 0.2478(3) 0.0317(5) Uani d . 1 . . N
N3 0.3724(4) 0.7415(2) 0.3239(3) 0.0325(9) Uani d . 1 . . N
N4 0.1179(3) 0.5064(2) 0.2071(3) 0.0355(8) Uani d . 1 . . N
N5 0.3054(3) 0.5047(2) 0.2901(3) 0.0368(9) Uani d . 1 . . N
N6 0.2949(3) 0.3236(2) 0.3018(3) 0.0387(9) Uani d . 1 . . N
C1 -0.0314(5) 0.7979(3) 0.1365(4) 0.0387(11) Uani d . 1 . . C
H1 -0.0212 0.8595 0.1457 0.046 Uiso calc R 1 . . H
C2 -0.1284(5) 0.7676(3) 0.0822(4) 0.0390(13) Uani d . 1 . . C
H2 -0.1811 0.8083 0.0531 0.047 Uiso calc R 1 . . H
C3 -0.1461(4) 0.6778(3) 0.0716(3) 0.0412(11) Uani d . 1 . . C
H3 -0.2118 0.6567 0.0360 0.049 Uiso calc R 1 . . H
C4 -0.0650(4) 0.6168(3) 0.1144(3) 0.0398(11) Uani d . 1 . . C
H4 -0.0758 0.5548 0.1093 0.048 Uiso calc R 1 . . H
C5 0.0310(4) 0.6527(3) 0.1642(3) 0.0335(10) Uani d . 1 . . C
C6 0.1235(4) 0.5952(3) 0.2077(3) 0.0340(10) Uani d . 1 . . C
C7 0.2106(5) 0.46443(17) 0.2474(4) 0.0334(6) Uani d . 1 . . C
C8 0.3008(4) 0.5941(3) 0.2880(3) 0.0300(9) Uani d . 1 . . C
C9 0.3936(4) 0.6514(3) 0.3335(3) 0.0322(10) Uani d . 1 . . C
C10 0.4923(4) 0.6181(3) 0.3832(3) 0.0397(11) Uani d . 1 . . C
H10 0.5045 0.5563 0.3882 0.048 Uiso calc R 1 . . H
C11 0.5712(4) 0.6768(3) 0.4244(3) 0.0443(12) Uani d . 1 . . C
H11 0.6377 0.6558 0.4586 0.053 Uiso calc R 1 . . H
C12 0.5509(5) 0.7690(3) 0.4149(4) 0.0408(13) Uani d . 1 . . C
H12 0.6037 0.8105 0.4423 0.049 Uiso calc R 1 . . H
C13 0.4511(4) 0.7975(3) 0.3639(4) 0.0370(11) Uani d . 1 . . C
H13 0.4384 0.8591 0.3572 0.044 Uiso calc R 1 . . H
C14 0.2097(5) 0.36407(18) 0.2460(4) 0.0355(6) Uani d . 1 . . C
C15 0.2943(6) 0.2327(3) 0.3020(4) 0.0501(15) Uani d . 1 . . C
H15 0.3518 0.2024 0.3405 0.060 Uiso calc R 1 . . H
C16 0.2121(7) 0.1830(2) 0.2474(5) 0.0535(9) Uani d . 1 . . C
H16 0.2149 0.1204 0.2490 0.064 Uiso calc R 1 . . H
C17 0.1271(6) 0.2256(3) 0.1913(4) 0.0539(17) Uani d . 1 . . C
H17 0.0711 0.1927 0.1542 0.065 Uiso calc R 1 . . H
C18 0.1251(5) 0.3179(4) 0.1901(4) 0.0490(13) Uani d . 1 . . C
H18 0.0676 0.3488 0.1523 0.059 Uiso calc R 1 . . H
N1A -0.6697(3) 0.4419(2) 0.5525(3) 0.0501(9) Uani d . 1 . . N
O1A -0.6169(4) 0.3723(3) 0.5772(3) 0.0806(11) Uani d . 1 . . O
O2A -0.7716(4) 0.4345(3) 0.5326(3) 0.0874(12) Uani d . 1 . . O
O3A -0.6241(4) 0.5130(2) 0.5455(3) 0.0950(13) Uani d . 1 . . O
N1B -0.1623(3) 0.5408(2) 0.4476(2) 0.0501(8) Uani d . 1 . . N
O1B -0.2548(3) 0.5029(2) 0.4344(3) 0.0695(10) Uani d . 1 . . O
O2B -0.1015(3) 0.5280(2) 0.3897(3) 0.0725(9) Uani d . 1 . . O
O3B -0.1340(3) 0.5896(2) 0.5182(2) 0.0737(10) Uani d . 1 . . O
O4W -0.3732(4) 0.4967(2) 0.5991(3) 0.0691(9) Uani d D 1 . . O
H4WA -0.329(3) 0.509(3) 0.557(3) 0.051(15) Uiso d D 1 . . H
H4WB -0.4447(15) 0.492(5) 0.574(4) 0.13(3) Uiso d D 1 . . H
O5W -0.5015(3) 0.3779(2) 0.4124(3) 0.0635(8) Uani d D 1 . . O
H5WA -0.567(2) 0.381(3) 0.373(3) 0.068(15) Uiso d D 1 . . H
H5WB -0.512(5) 0.369(6) 0.4735(17) 0.19(4) Uiso d D 1 . . H
O6W 0.1224(4) 0.5990(2) 0.4423(3) 0.0773(11) Uani d D 1 . . O
H6WA 0.166(2) 0.5504(16) 0.451(3) 0.020(9) Uiso d D 1 . . H
H6WB 0.0500(13) 0.588(3) 0.426(7) 0.15(4) Uiso d D 1 . . H

loop_
_atom_site_aniso_label
_atom_site_aniso_U_11
_atom_site_aniso_U_22
_atom_site_aniso_U_33
_atom_site_aniso_U_12
_atom_site_aniso_U_13
_atom_site_aniso_U_23
Ni1 0.0324(2) 0.02447(16) 0.03680(18) 0.0023(3) -0.00307(14) -0.0006(3)
O1W 0.057(2) 0.0383(18) 0.0468(19) -0.0002(15) 0.0118(18) 0.0039(13)
O2W 0.041(2) 0.0420(19) 0.0382(17) 0.0066(14) 0.0003(15) 0.0019(12)
O3W 0.0827(18) 0.0259(9) 0.0449(14) -0.001(2) -0.0140(13) 0.0014(18)
N1 0.031(2) 0.0291(18) 0.038(2) -0.0017(19) -0.0033(18) 0.0004(17)
N2 0.0308(12) 0.0254(9) 0.0356(11) -0.002(2) -0.0030(9) -0.004(2)
N3 0.030(2) 0.0295(18) 0.036(2) -0.0026(19) 0.0008(18) -0.0001(17)
N4 0.031(2) 0.0294(18) 0.0424(19) -0.0031(17) -0.0049(16) -0.0054(15)
N5 0.044(2) 0.0255(17) 0.0390(17) 0.0015(18) 0.0022(17) -0.0021(15)
N6 0.046(2) 0.0250(17) 0.045(2) -0.0009(17) 0.0049(18) 0.0018(15)
C1 0.037(3) 0.036(2) 0.041(3) 0.007(2) 0.000(2) 0.006(2)
C2 0.031(3) 0.039(3) 0.043(3) 0.006(2) -0.006(2) 0.0073(18)
C3 0.026(3) 0.050(3) 0.041(2) 0.003(2) -0.011(2) 0.002(2)
C4 0.029(3) 0.040(2) 0.043(3) -0.001(2) -0.0119(19) -0.0031(19)
C5 0.035(3) 0.028(2) 0.033(2) 0.0064(19) -0.0057(19) 0.0023(17)
C6 0.039(3) 0.032(2) 0.028(2) -0.001(2) -0.0026(19) -0.0017(17)
C7 0.0370(15) 0.0273(11) 0.0343(13) 0.004(3) 0.0014(11) -0.002(2)
C8 0.025(2) 0.028(2) 0.036(2) 0.0011(19) 0.0030(18) 0.0000(18)
C9 0.031(2) 0.034(2) 0.032(2) 0.0053(19) 0.0045(19) 0.0010(18)
C10 0.042(3) 0.033(2) 0.042(3) 0.004(2) 0.003(2) 0.0030(18)
C11 0.041(3) 0.048(3) 0.042(2) 0.008(2) 0.002(2) 0.003(2)
C12 0.034(3) 0.050(3) 0.038(3) -0.010(2) 0.004(2) -0.0062(19)
C13 0.035(3) 0.033(2) 0.041(3) -0.001(2) 0.002(2) 0.001(2)
C14 0.0396(16) 0.0294(12) 0.0373(16) 0.005(3) 0.0058(13) 0.008(2)
C15 0.066(4) 0.032(3) 0.055(3) 0.013(2) 0.018(3) 0.006(2)
C16 0.074(2) 0.0284(13) 0.063(2) -0.012(4) 0.0236(19) -0.014(3)
C17 0.063(4) 0.036(3) 0.062(4) -0.005(2) 0.007(3) -0.010(2)
C18 0.053(3) 0.040(2) 0.052(3) -0.010(2) 0.003(2) -0.006(2)
N1A 0.057(3) 0.0408(18) 0.0537(19) -0.0020(18) 0.0139(18) 0.0008(15)
O1A 0.073(3) 0.077(2) 0.094(3) 0.019(2) 0.021(2) 0.0273(19)
O2A 0.061(3) 0.095(3) 0.106(3) -0.011(2) 0.015(2) 0.005(2)
O3A 0.134(4) 0.0559(19) 0.095(3) -0.036(2) 0.020(3) -0.0024(18)
N1B 0.059(2) 0.0331(15) 0.0541(19) 0.0130(17) -0.0011(18) 0.0006(14)
O1B 0.068(2) 0.0593(19) 0.076(2) -0.0071(18) 0.0007(19) 0.0014(17)
O2B 0.076(2) 0.068(2) 0.077(2) 0.0053(19) 0.0211(19) -0.0126(17)
O3B 0.082(2) 0.0614(17) 0.071(2) 0.0062(18) -0.0064(18) -0.0286(16)
O4W 0.081(3) 0.0565(19) 0.0599(19) -0.006(2) -0.014(2) -0.0062(16)
O5W 0.0490(19) 0.0659(19) 0.071(2) 0.0174(16) -0.0034(16) -0.0086(16)
O6W 0.071(3) 0.058(2) 0.103(3) 0.011(2) 0.013(2) 0.0302(19)

loop_
_atom_type_symbol
_atom_type_description
_atom_type_scat_dispersion_real
_atom_type_scat_dispersion_imag
_atom_type_scat_source
C C 0.0033 0.0016 'International Tables Vol C Tables 4.2.6.8 and 6.1.1.4'
H H 0.0000 0.0000 'International Tables Vol C Tables 4.2.6.8 and 6.1.1.4'
N N 0.0061 0.0033 'International Tables Vol C Tables 4.2.6.8 and 6.1.1.4'
O O 0.0106 0.0060 'International Tables Vol C Tables 4.2.6.8 and 6.1.1.4'
S S 0.1246 0.1234 'International Tables Vol C Tables 4.2.6.8 and 6.1.1.4'
Ni Ni 0.3393 1.1124 'International Tables Vol C Tables 4.2.6.8 and 6.1.1.4'

loop_
_geom_angle_atom_site_label_1
_geom_angle_atom_site_label_2
_geom_angle_atom_site_label_3
_geom_angle
_geom_angle_publ_flag
N2 Ni1 O3W 179.5(2) y
N2 Ni1 O1W 90.75(16) y
O3W Ni1 O1W 89.53(17) y
N2 Ni1 O2W 91.00(16) y
O3W Ni1 O2W 88.71(16) y
O1W Ni1 O2W 177.87(15) y
N2 Ni1 N3 76.90(18) y
O3W Ni1 N3 102.67(18) y
O1W Ni1 N3 91.08(16) y
O2W Ni1 N3 88.13(14) y
N2 Ni1 N1 77.83(18) y
O3W Ni1 N1 102.60(18) y
O1W Ni1 N1 89.37(16) y
O2W Ni1 N1 92.19(15) y
N3 Ni1 N1 154.73(8) y
Ni1 O1W H1WA 114(2) ?
Ni1 O1W H1WB 128(2) ?
H1WA O1W H1WB 109(2) ?
Ni1 O2W H2WA 111(4) ?
Ni1 O2W H2WB 116(4) ?
H2WA O2W H2WB 111(3) ?
Ni1 O3W H3WA 122(2) ?
Ni1 O3W H3WB 117(3) ?
H3WA O3W H3WB 112(3) ?
C1 N1 C5 117.6(5) ?
C1 N1 Ni1 129.0(3) ?
C5 N1 Ni1 113.3(3) ?
C8 N2 C6 118.3(2) ?
C8 N2 Ni1 122.0(3) ?
C6 N2 Ni1 119.6(3) ?
C13 N3 C9 117.3(5) ?
C13 N3 Ni1 128.4(3) ?
C9 N3 Ni1 114.3(3) ?
C6 N4 C7 114.9(3) ?
C8 N5 C7 113.6(3) ?
C14 N6 C15 116.4(4) ?
N1 C1 C2 122.3(5) ?
N1 C1 H1 118.8 ?
C2 C1 H1 118.9 ?
C1 C2 C3 119.4(5) ?
C1 C2 H2 120.3 ?
C3 C2 H2 120.3 ?
C2 C3 C4 119.8(4) ?
C2 C3 H3 120.0 ?
C4 C3 H3 120.1 ?
C5 C4 C3 117.0(4) ?
C5 C4 H4 121.5 ?
C3 C4 H4 121.5 ?
N1 C5 C4 123.7(4) ?
N1 C5 C6 114.6(4) ?
C4 C5 C6 121.6(4) ?
N4 C6 N2 122.8(4) ?
N4 C6 C5 122.7(4) ?
N2 C6 C5 114.5(4) ?
N4 C7 N5 126.1(2) ?
N4 C7 C14 117.1(5) ?
N5 C7 C14 116.8(5) ?
N2 C8 N5 124.3(4) ?
N2 C8 C9 113.1(3) ?
N5 C8 C9 122.6(4) ?
N3 C9 C10 122.5(5) ?
N3 C9 C8 113.6(4) ?
C10 C9 C8 123.9(4) ?
C11 C10 C9 119.1(4) ?
C11 C10 H10 120.5 ?
C9 C10 H10 120.4 ?
C10 C11 C12 119.1(4) ?
C10 C11 H11 120.4 ?
C12 C11 H11 120.5 ?
C11 C12 C13 118.7(5) ?
C11 C12 H12 120.6 ?
C13 C12 H12 120.7 ?
N3 C13 C12 123.4(5) ?
N3 C13 H13 118.3 ?
C12 C13 H13 118.3 ?
N6 C14 C18 123.5(3) ?
N6 C14 C7 115.9(5) ?
C18 C14 C7 120.6(5) ?
N6 C15 C16 122.6(5) ?
N6 C15 H15 118.7 ?
C16 C15 H15 118.7 ?
C17 C16 C15 119.7(3) ?
C17 C16 H16 120.1 ?
C15 C16 H16 120.1 ?
C18 C17 C16 119.0(5) ?
C18 C17 H17 120.5 ?
C16 C17 H17 120.5 ?
C17 C18 C14 118.7(5) ?
C17 C18 H18 120.6 ?
C14 C18 H18 120.6 ?
O3A N1A O1A 121.6(5) ?
O3A N1A O2A 121.7(5) ?
O1A N1A O2A 116.7(4) ?
O2B N1B O3B 121.0(4) ?
O2B N1B O1B 118.7(4) ?
O3B N1B O1B 120.3(4) ?
H4WA O4W H4WB 115(3) ?
H5WA O5W H5WB 110(3) ?
H6WA O6W H6WB 115(3) ?

loop_
_geom_bond_atom_site_label_1
_geom_bond_atom_site_label_2
_geom_bond_site_symmetry_2
_geom_bond_distance
_geom_bond_publ_flag
Ni1 N2 . 1.968(2) y
Ni1 O3W . 2.006(2) y
Ni1 O1W . 2.088(4) y
Ni1 O2W . 2.067(4) y
Ni1 N3 . 2.116(4) y
Ni1 N1 . 2.151(4) y
O1W H1WA . 0.89(3) ?
O1W H1WB . 0.90(3) ?
O2W H2WA . 0.90(4) ?
O2W H2WB . 0.90(4) ?
O3W H3WA . 0.90(3) ?
O3W H3WB . 0.90(4) ?
N1 C1 . 1.343(7) ?
N1 C5 . 1.345(5) ?
N2 C8 . 1.311(6) ?
N2 C6 . 1.345(6) ?
N3 C13 . 1.327(6) ?
N3 C9 . 1.365(5) ?
N4 C6 . 1.321(5) ?
N4 C7 . 1.339(6) ?
N5 C8 . 1.329(5) ?
N5 C7 . 1.357(6) ?
N6 C14 . 1.341(7) ?
N6 C15 . 1.351(7) ?
C1 C2 . 1.379(8) ?
C1 H1 . 0.9300 ?
C2 C3 . 1.355(7) ?
C2 H2 . 0.9300 ?
C3 C4 . 1.406(6) ?
C3 H3 . 0.9300 ?
C4 C5 . 1.374(6) ?
C4 H4 . 0.9300 ?
C5 C6 . 1.471(6) ?
C7 C14 . 1.491(4) ?
C8 C9 . 1.480(6) ?
C9 C10 . 1.386(6) ?
C10 C11 . 1.359(7) ?
C10 H10 . 0.9300 ?
C11 C12 . 1.394(8) ?
C11 H11 . 0.9300 ?
C12 C13 . 1.379(8) ?
C12 H12 . 0.9300 ?
C13 H13 . 0.9300 ?
C14 C18 . 1.376(8) ?
C15 C16 . 1.376(9) ?
C15 H15 . 0.9300 ?
C16 C17 . 1.354(10) ?
C16 H16 . 0.9300 ?
C17 C18 . 1.372(8) ?
C17 H17 . 0.9300 ?
C18 H18 . 0.9300 ?
N1A O3A . 1.207(5) ?
N1A O1A . 1.239(5) ?
N1A O2A . 1.243(5) ?
N1B O2B . 1.217(5) ?
N1B O3B . 1.233(4) ?
N1B O1B . 1.256(5) ?
O4W H4WA . 0.90(4) ?
O4W H4WB . 0.89(3) ?
O5W H5WA . 0.90(3) ?
O5W H5WB . 0.90(3) ?
O6W H6WA . 0.90(3) ?
O6W H6WB . 0.90(4) ?

loop_
_geom_hbond_atom_site_label_D
_geom_hbond_atom_site_label_H
_geom_hbond_atom_site_label_A
_geom_hbond_site_symmetry_A
_geom_hbond_distance_DH
_geom_hbond_distance_HA
_geom_hbond_distance_DA
_geom_hbond_angle_DHA
O1W H1WA O1A 2_664 0.89(3) 1.93(3) 2.801(6) 163(4)
O1W H1WB O3B 4_564 0.90(3) 1.94(3) 2.821(5) 165(4)
O2W H2WA O6W . 0.90(4) 1.86(4) 2.744(5) 170(7)
O2W H2WB O5W 3_555 0.90(4) 1.76(5) 2.647(5) 168(7)
O3W H3WA O4W 4_564 0.90(3) 1.79(3) 2.689(6) 176(4)
O3W H3WB O1B 3_555 0.90(4) 2.02(4) 2.842(6) 152(7)
O4W H4WA O1B . 0.90(4) 2.10(4) 2.957(8) 161(5)
O4W H4WB O3A . 0.89(3) 2.20(3) 3.062(8) 162(7)
O5W H5WA N6 1_455 0.90(3) 2.01(3) 2.832(6) 152(5)
O5W H5WB O1A . 0.90(3) 2.12(4) 2.933(6) 150(6)
O6W H6WA O2A 1_655 0.90(3) 2.14(3) 2.953(7) 151(4)
O6W H6WB O2B . 0.90(4) 2.05(4) 2.926(7) 165(7)
